data_4107269
loop_
_publ_author_name
'Jekaterina Petu\<skova'
'Mahendra Patil'
'Sigrid Holle'
'Christian W. Lehmann'
'Walter Thiel'
'Manuel Alcarazo'

_publ_section_title
;
 Synthesis, Structure, and Reactivity of Carbene-Stabilized
 Phosphorus(III)-Centered Trications [L3P]3+
;
_journal_name_full 'Journal of the American Chemical Society'
_journal_page_first 20758
_journal_page_last 20760
_journal_paper_doi 10.1021/ja210223s
_journal_volume 133
_journal_year 2011
_chemical_absolute_configuration rmad
_chemical_compound_source dichloromethane,pentane
_chemical_formula_moiety 'C45 H84 N6 P, 3 (B F4), H2 O'
_chemical_formula_sum 'C45 H86 B3 F12 N6 O P'
_chemical_formula_weight 1018.60
_space_group_IT_number 14
_symmetry_Int_Tables_number 14
_symmetry_space_group_name_Hall '-P 2ybc'
_symmetry_space_group_name_H-M 'P 1 21/c 1'
_atom_sites_solution_hydrogens geom
_atom_sites_solution_primary direct
_atom_sites_solution_secondary difmap
_audit_block_code PTA-PB-183-01
_audit_creation_date 2011-03-30
_audit_creation_method SHELXL-97
_cell_angle_alpha 90.00
_cell_angle_beta 101.408(2)
_cell_angle_gamma 90.00
_cell_formula_units_Z 4
_cell_length_a 13.2410(6)
_cell_length_b 20.3202(9)
_cell_length_c 21.5275(10)
_cell_measurement_reflns_used 9715
_cell_measurement_temperature 100
_cell_measurement_theta_max 66.2271
_cell_measurement_theta_min 3.4051
_cell_volume 5677.8(4)
_computing_cell_refinement 'SAINT software (Bruker AXS, 2004)'
_computing_data_collection 'PROTEUM2 (Bruker AXS, 2008)'
_computing_data_reduction 'SAINT software (Bruker AXS, 2004)'
_computing_molecular_graphics 'DIAMOND (Crystal Impact GbR, 2005)'
_computing_structure_refinement 'SHELXL-97 (G. M. Sheldrick, 2008)'
_computing_structure_solution 'SHELXS-97 (G. M. Sheldrick, 2008)'
_diffrn_ambient_temperature 100
_diffrn_detector_area_resol_mean 66.67
_diffrn_measured_fraction_theta_full 0.997
_diffrn_measured_fraction_theta_max 0.997
_diffrn_measurement_device_type 'Bruker AXS X8 Proteum'
_diffrn_measurement_method 'CCD \f- and \w-scans'
_diffrn_radiation_monochromator 'focusing multilayer optic'
_diffrn_radiation_source '0.2 x 2mm^2^ focus rotating anode'
_diffrn_radiation_type Cu-K\a
_diffrn_radiation_wavelength 1.54178
_diffrn_reflns_av_R_equivalents 0.0552
_diffrn_reflns_av_sigmaI/netI 0.0328
_diffrn_reflns_limit_h_max 15
_diffrn_reflns_limit_h_min -15
_diffrn_reflns_limit_k_max 24
_diffrn_reflns_limit_k_min -24
_diffrn_reflns_limit_l_max 24
_diffrn_reflns_limit_l_min -25
_diffrn_reflns_number 246109
_diffrn_reflns_theta_full 67.21
_diffrn_reflns_theta_max 67.21
_diffrn_reflns_theta_min 3.02
_exptl_absorpt_coefficient_mu 1.087
_exptl_absorpt_correction_T_max 0.87605
_exptl_absorpt_correction_T_min 0.71040
_exptl_absorpt_correction_type gaussian
_exptl_absorpt_process_details 'SADABS (Bruker AXS, 2008)'
_exptl_crystal_colour colourless
_exptl_crystal_density_diffrn 1.192
_exptl_crystal_description prism
_exptl_crystal_F_000 2176
_exptl_crystal_size_max 0.3
_exptl_crystal_size_mid 0.24
_exptl_crystal_size_min 0.14
_refine_diff_density_max 0.826
_refine_diff_density_min -0.615
_refine_diff_density_rms 0.049
_refine_ls_extinction_method none
_refine_ls_goodness_of_fit_ref 1.050
_refine_ls_hydrogen_treatment mixed
_refine_ls_matrix_type full
_refine_ls_number_parameters 655
_refine_ls_number_reflns 10120
_refine_ls_number_restraints 0
_refine_ls_restrained_S_all 1.050
_refine_ls_R_factor_all 0.0527
_refine_ls_R_factor_gt 0.0500
_refine_ls_shift/su_max 0.001
_refine_ls_shift/su_mean 0.000
_refine_ls_structure_factor_coef Fsqd
_refine_ls_weighting_details 'calc w=1/[\s^2^(Fo^2^)+(0.0468P)^2^+5.6982P] where P=(Fo^2^+2Fc^2^)/3'
_refine_ls_weighting_scheme calc
_refine_ls_wR_factor_gt 0.1255
_refine_ls_wR_factor_ref 0.1279
_reflns_number_gt 9467
_reflns_number_total 10120
_reflns_threshold_expression >2sigma(I)
_cod_data_source_file ja210223s_si_002.cif
_cod_data_source_block 7317sadabs
_cod_original_sg_symbol_Hall '-p 2ybc'
_cod_database_code 4107269

loop_
_symmetry_equiv_pos_as_xyz
'x, y, z'
'-x, y+1/2, -z+1/2'
'-x, -y, -z'
'x, -y-1/2, z-1/2'

loop_
_atom_site_label
_atom_site_type_symbol
_atom_site_fract_x
_atom_site_fract_y
_atom_site_fract_z
_atom_site_U_iso_or_equiv
_atom_site_adp_type
_atom_site_occupancy
_atom_site_symmetry_multiplicity
_atom_site_calc_flag
_atom_site_refinement_flags
_atom_site_disorder_assembly
_atom_site_disorder_group
B1 B 0.39397(18) 0.20418(12) 0.32581(11) 0.0319(5) Uani 1 1 d . . .
B2 B 0.2416(2) -0.00916(13) 0.05757(12) 0.0379(5) Uani 1 1 d . . .
B3 B 0.2118(2) 0.42926(15) 0.15369(13) 0.0432(6) Uani 1 1 d . . .
C1 C 0.75527(13) 0.36466(8) 0.11910(8) 0.0192(3) Uani 1 1 d . . .
C2 C 0.68361(13) 0.39850(8) 0.14576(8) 0.0201(3) Uani 1 1 d . . .
C3 C 0.74363(13) 0.43132(8) 0.10721(8) 0.0188(3) Uani 1 1 d . . .
C4 C 0.74237(16) 0.55076(9) 0.09321(9) 0.0291(4) Uani 1 1 d . . .
H4 H 0.7009 0.5477 0.1261 0.035 Uiso 1 1 calc R . .
C5 C 0.6767(2) 0.58409(12) 0.03610(11) 0.0460(6) Uani 1 1 d . . .
H5B H 0.7157 0.5886 0.0032 0.069 Uiso 1 1 calc R . .
H5C H 0.6562 0.6268 0.0481 0.069 Uiso 1 1 calc R . .
H5A H 0.6165 0.5579 0.0209 0.069 Uiso 1 1 calc R . .
C6 C 0.8390(2) 0.58932(11) 0.12077(12) 0.0447(6) Uani 1 1 d . . .
H6A H 0.8792 0.5651 0.1553 0.067 Uiso 1 1 calc R . .
H6C H 0.8202 0.6311 0.1359 0.067 Uiso 1 1 calc R . .
H6B H 0.8788 0.5962 0.0886 0.067 Uiso 1 1 calc R . .
C7 C 0.83802(14) 0.47311(9) 0.03022(9) 0.0245(4) Uani 1 1 d . . .
H7 H 0.8487 0.5166 0.0130 0.029 Uiso 1 1 calc R . .
C8 C 0.94363(15) 0.44654(10) 0.06066(10) 0.0308(4) Uani 1 1 d . . .
H8C H 0.9754 0.4756 0.0940 0.046 Uiso 1 1 calc R . .
H8B H 0.9859 0.4436 0.0293 0.046 Uiso 1 1 calc R . .
H8A H 0.9362 0.4036 0.0779 0.046 Uiso 1 1 calc R . .
C9 C 0.78310(17) 0.43117(10) -0.02463(9) 0.0312(4) Uani 1 1 d . . .
H9C H 0.8212 0.4319 -0.0582 0.047 Uiso 1 1 calc R . .
H9B H 0.7152 0.4484 -0.0399 0.047 Uiso 1 1 calc R . .
H9A H 0.7782 0.3867 -0.0105 0.047 Uiso 1 1 calc R . .
C10 C 0.55371(15) 0.45706(11) 0.18999(10) 0.0336(4) Uani 1 1 d . . .
H10 H 0.5003 0.4438 0.2131 0.040 Uiso 1 1 calc R . .
C11 C 0.62798(18) 0.50268(11) 0.23345(11) 0.0396(5) Uani 1 1 d . . .
H11A H 0.6443 0.4841 0.2752 0.059 Uiso 1 1 calc R . .
H11B H 0.5963 0.5449 0.2352 0.059 Uiso 1 1 calc R . .
H11C H 0.6900 0.5076 0.2172 0.059 Uiso 1 1 calc R . .
C12 C 0.49968(17) 0.48769(13) 0.12802(12) 0.0442(5) Uani 1 1 d . . .
H12C H 0.5496 0.4986 0.1029 0.066 Uiso 1 1 calc R . .
H12B H 0.4644 0.5269 0.1366 0.066 Uiso 1 1 calc R . .
H12A H 0.4509 0.4570 0.1053 0.066 Uiso 1 1 calc R . .
C13 C 0.58507(15) 0.33172(10) 0.20476(9) 0.0292(4) Uani 1 1 d . . .
H13 H 0.6408 0.3009 0.2019 0.035 Uiso 1 1 calc R . .
C14 C 0.48678(18) 0.30488(13) 0.16418(11) 0.0455(6) Uani 1 1 d . . .
H14A H 0.4724 0.2622 0.1795 0.068 Uiso 1 1 calc R . .
H14B H 0.4952 0.3014 0.1210 0.068 Uiso 1 1 calc R . .
H14C H 0.4306 0.3341 0.1664 0.068 Uiso 1 1 calc R . .
C15 C 0.57756(17) 0.33702(12) 0.27420(10) 0.0374(5) Uani 1 1 d . . .
H15B H 0.5169 0.3615 0.2778 0.056 Uiso 1 1 calc R . .
H15C H 0.6374 0.3592 0.2972 0.056 Uiso 1 1 calc R . .
H15A H 0.5736 0.2937 0.2914 0.056 Uiso 1 1 calc R . .
C16 C 0.92521(13) 0.27850(8) 0.15557(8) 0.0189(3) Uani 1 1 d . . .
C17 C 1.01659(13) 0.24342(8) 0.16352(8) 0.0193(3) Uani 1 1 d . . .
C18 C 0.99971(13) 0.28913(8) 0.21019(8) 0.0185(3) Uani 1 1 d . . .
C19 C 0.96722(14) 0.37117(9) 0.28601(9) 0.0234(4) Uani 1 1 d . . .
H19 H 1.0030 0.3847 0.3284 0.028 Uiso 1 1 calc R . .
C20 C 0.95913(16) 0.43157(9) 0.24367(10) 0.0317(4) Uani 1 1 d . . .
H20C H 1.0269 0.4477 0.2427 0.048 Uiso 1 1 calc R . .
H20B H 0.9206 0.4652 0.2600 0.048 Uiso 1 1 calc R . .
H20A H 0.9247 0.4200 0.2015 0.048 Uiso 1 1 calc R . .
C21 C 0.86317(14) 0.34414(10) 0.29256(9) 0.0287(4) Uani 1 1 d . . .
H21A H 0.8248 0.3319 0.2515 0.043 Uiso 1 1 calc R . .
H21C H 0.8259 0.3772 0.3106 0.043 Uiso 1 1 calc R . .
H21B H 0.8728 0.3062 0.3196 0.043 Uiso 1 1 calc R . .
C22 C 1.13392(14) 0.30429(10) 0.30463(9) 0.0272(4) Uani 1 1 d . . .
H22 H 1.1700 0.2733 0.2817 0.033 Uiso 1 1 calc R . .
C23 C 1.20045(16) 0.36527(11) 0.31950(10) 0.0369(5) Uani 1 1 d . . .
H23A H 1.1699 0.3945 0.3456 0.055 Uiso 1 1 calc R . .
H23B H 1.2056 0.3872 0.2807 0.055 Uiso 1 1 calc R . .
H23C H 1.2680 0.3528 0.3416 0.055 Uiso 1 1 calc R . .
C24 C 1.11722(17) 0.27078(11) 0.36489(10) 0.0370(5) Uani 1 1 d . . .
H24B H 1.0850 0.3010 0.3892 0.055 Uiso 1 1 calc R . .
H24C H 1.1824 0.2571 0.3895 0.055 Uiso 1 1 calc R . .
H24A H 1.0737 0.2330 0.3541 0.055 Uiso 1 1 calc R . .
C25 C 1.03709(15) 0.17261(10) 0.07604(9) 0.0296(4) Uani 1 1 d . . .
H25 H 1.0903 0.1418 0.0685 0.036 Uiso 1 1 calc R . .
C26 C 1.0316(2) 0.22721(13) 0.02735(10) 0.0451(6) Uani 1 1 d . . .
H26B H 1.0167 0.2086 -0.0145 0.068 Uiso 1 1 calc R . .
H26C H 1.0964 0.2499 0.0337 0.068 Uiso 1 1 calc R . .
H26A H 0.9781 0.2576 0.0321 0.068 Uiso 1 1 calc R . .
C27 C 0.93789(16) 0.13382(11) 0.06980(10) 0.0369(5) Uani 1 1 d . . .
H27C H 0.9479 0.0979 0.0994 0.055 Uiso 1 1 calc R . .
H27B H 0.9186 0.1169 0.0275 0.055 Uiso 1 1 calc R . .
H27A H 0.8843 0.1620 0.0786 0.055 Uiso 1 1 calc R . .
C28 C 1.17001(14) 0.17421(10) 0.18013(10) 0.0306(4) Uani 1 1 d . . .
H28 H 1.1825 0.1975 0.2208 0.037 Uiso 1 1 calc R . .
C29 C 1.25924(17) 0.18845(14) 0.14795(13) 0.0481(6) Uani 1 1 d . . .
H29C H 1.3225 0.1755 0.1753 0.072 Uiso 1 1 calc R . .
H29B H 1.2613 0.2347 0.1392 0.072 Uiso 1 1 calc R . .
H29A H 1.2506 0.1642 0.1090 0.072 Uiso 1 1 calc R . .
C30 C 1.15955(18) 0.10166(11) 0.19329(11) 0.0426(5) Uani 1 1 d . . .
H30A H 1.1020 0.0950 0.2135 0.064 Uiso 1 1 calc R . .
H30C H 1.2213 0.0863 0.2206 0.064 Uiso 1 1 calc R . .
H30B H 1.1487 0.0777 0.1541 0.064 Uiso 1 1 calc R . .
C31 C 0.72620(13) 0.22923(8) 0.10872(8) 0.0199(3) Uani 1 1 d . . .
C32 C 0.64601(14) 0.19052(8) 0.07717(8) 0.0216(4) Uani 1 1 d . . .
C33 C 0.69761(13) 0.17495(8) 0.13987(8) 0.0205(3) Uani 1 1 d . . .
C34 C 0.6670(2) 0.07327(11) 0.19453(10) 0.0435(6) Uani 1 1 d . . .
H34 H 0.7010 0.0532 0.2346 0.052 Uiso 1 1 calc R . .
C35 C 0.6881(2) 0.02911(11) 0.14167(11) 0.0509(7) Uani 1 1 d . . .
H35B H 0.6598 -0.0138 0.1459 0.076 Uiso 1 1 calc R . .
H35C H 0.7611 0.0255 0.1442 0.076 Uiso 1 1 calc R . .
H35A H 0.6566 0.0476 0.1015 0.076 Uiso 1 1 calc R . .
C36 C 0.5552(2) 0.08077(18) 0.19710(14) 0.0697(9) Uani 1 1 d . . .
H36B H 0.5220 0.1079 0.1625 0.105 Uiso 1 1 calc R . .
H36C H 0.5490 0.1010 0.2365 0.105 Uiso 1 1 calc R . .
H36A H 0.5230 0.0382 0.1939 0.105 Uiso 1 1 calc R . .
C37 C 0.79551(14) 0.16125(9) 0.24529(8) 0.0256(4) Uani 1 1 d . . .
H37 H 0.8135 0.2065 0.2362 0.031 Uiso 1 1 calc R . .
C38 C 0.89279(18) 0.12086(12) 0.25207(11) 0.0420(5) Uani 1 1 d . . .
H38C H 0.9447 0.1391 0.2851 0.063 Uiso 1 1 calc R . .
H38B H 0.9168 0.1214 0.2128 0.063 Uiso 1 1 calc R . .
H38A H 0.8787 0.0763 0.2626 0.063 Uiso 1 1 calc R . .
C39 C 0.75315(17) 0.16318(11) 0.30602(9) 0.0366(5) Uani 1 1 d . . .
H39B H 0.7390 0.1192 0.3181 0.055 Uiso 1 1 calc R . .
H39A H 0.6908 0.1885 0.2991 0.055 Uiso 1 1 calc R . .
H39C H 0.8030 0.1830 0.3392 0.055 Uiso 1 1 calc R . .
C40 C 0.58129(15) 0.22550(9) -0.03011(8) 0.0258(4) Uani 1 1 d . . .
H40 H 0.5230 0.2132 -0.0637 0.031 Uiso 1 1 calc R . .
C41 C 0.56568(16) 0.29711(9) -0.01349(9) 0.0308(4) Uani 1 1 d . . .
H41A H 0.5036 0.3011 0.0029 0.046 Uiso 1 1 calc R . .
H41B H 0.5603 0.3238 -0.0508 0.046 Uiso 1 1 calc R . .
H41C H 0.6233 0.3116 0.0179 0.046 Uiso 1 1 calc R . .
C42 C 0.67869(16) 0.21360(11) -0.05568(9) 0.0323(4) Uani 1 1 d . . .
H42C H 0.7375 0.2273 -0.0248 0.048 Uiso 1 1 calc R . .
H42B H 0.6757 0.2384 -0.0939 0.048 Uiso 1 1 calc R . .
H42A H 0.6844 0.1676 -0.0645 0.048 Uiso 1 1 calc R . .
C43 C 0.49297(16) 0.13242(10) 0.01990(10) 0.0330(4) Uani 1 1 d . . .
H43 H 0.5051 0.1059 0.0587 0.040 Uiso 1 1 calc R . .
C44 C 0.49039(19) 0.08644(11) -0.03565(12) 0.0443(5) Uani 1 1 d . . .
H44B H 0.4743 0.1110 -0.0744 0.066 Uiso 1 1 calc R . .
H44A H 0.4387 0.0533 -0.0354 0.066 Uiso 1 1 calc R . .
H44C H 0.5565 0.0658 -0.0323 0.066 Uiso 1 1 calc R . .
C45 C 0.39135(17) 0.16826(12) 0.01584(11) 0.0416(5) Uani 1 1 d . . .
H45B H 0.3778 0.1948 -0.0218 0.062 Uiso 1 1 calc R . .
H45C H 0.3950 0.1959 0.0524 0.062 Uiso 1 1 calc R . .
H45A H 0.3369 0.1367 0.0144 0.062 Uiso 1 1 calc R . .
F1 F 0.37408(10) 0.22935(7) 0.38260(6) 0.0474(3) Uani 1 1 d . . .
F2 F 0.36365(11) 0.25079(7) 0.27852(7) 0.0524(4) Uani 1 1 d . . .
F3 F 0.49719(11) 0.19077(8) 0.33220(7) 0.0569(4) Uani 1 1 d . . .
F4 F 0.33370(14) 0.14926(8) 0.31073(7) 0.0644(5) Uani 1 1 d . . .
F5A F 0.1780(12) 0.0454(7) 0.0359(3) 0.054(3) Uani 0.54(4) 1 d P A 1
F5B F 0.1434(12) 0.0206(11) 0.0454(4) 0.060(3) Uani 0.46(4) 1 d P A 2
F6 F 0.32722(15) 0.02444(10) 0.08664(9) 0.0806(6) Uani 1 1 d . A .
F7 F 0.25895(12) -0.04194(8) 0.00464(7) 0.0586(4) Uani 1 1 d . A .
F8 F 0.2159(2) -0.05237(11) 0.09885(11) 0.1090(8) Uani 1 1 d . A .
F9 F 0.16385(12) 0.48618(8) 0.16675(8) 0.0622(4) Uani 1 1 d . . .
F10 F 0.15149(11) 0.37505(7) 0.16244(7) 0.0515(4) Uani 1 1 d . . .
F11 F 0.30734(11) 0.42684(11) 0.19426(10) 0.0831(6) Uani 1 1 d . . .
F12 F 0.22288(17) 0.43088(8) 0.09137(8) 0.0777(6) Uani 1 1 d . . .
N1 N 0.77109(11) 0.48253(7) 0.07817(7) 0.0213(3) Uani 1 1 d . . .
N2 N 0.61124(11) 0.39632(8) 0.17881(7) 0.0238(3) Uani 1 1 d . . .
N3 N 1.03167(11) 0.31961(7) 0.26362(7) 0.0209(3) Uani 1 1 d . . .
N4 N 1.07189(11) 0.19951(7) 0.14144(7) 0.0231(3) Uani 1 1 d . . .
N5 N 0.71523(12) 0.13892(7) 0.19092(7) 0.0241(3) Uani 1 1 d . . .
N6 N 0.57847(12) 0.18129(7) 0.02522(7) 0.0248(3) Uani 1 1 d . . .
O1 O 0.0255(2) 0.43724(15) 0.42424(12) 0.0902(9) Uani 1 1 d . . .
H1A H -0.042(4) 0.459(3) 0.423(2) 0.137(18) Uiso 1 1 d . . .
H1B H 0.073(4) 0.449(2) 0.461(2) 0.116(15) Uiso 1 1 d . . .
P1 P 0.81390(3) 0.29243(2) 0.094725(19) 0.01799(11) Uani 1 1 d . . .

loop_
_atom_site_aniso_label
_atom_site_aniso_U_11
_atom_site_aniso_U_22
_atom_site_aniso_U_33
_atom_site_aniso_U_23
_atom_site_aniso_U_13
_atom_site_aniso_U_12
B1 0.0328(12) 0.0324(12) 0.0298(11) 0.0019(9) 0.0038(9) -0.0076(9)
B2 0.0441(14) 0.0348(13) 0.0341(12) -0.0028(10) 0.0061(10) 0.0047(11)
B3 0.0335(13) 0.0575(17) 0.0434(14) 0.0203(12) 0.0190(11) 0.0095(12)
C1 0.0198(8) 0.0192(8) 0.0190(8) 0.0005(6) 0.0049(6) -0.0028(6)
C2 0.0187(8) 0.0226(8) 0.0181(8) -0.0017(7) 0.0016(6) -0.0025(7)
C3 0.0180(8) 0.0202(8) 0.0179(8) -0.0021(6) 0.0027(6) 0.0002(6)
C4 0.0423(11) 0.0174(9) 0.0304(10) 0.0007(7) 0.0138(8) 0.0065(8)
C5 0.0653(16) 0.0366(12) 0.0397(12) 0.0122(10) 0.0193(11) 0.0270(11)
C6 0.0610(15) 0.0238(10) 0.0544(14) -0.0099(10) 0.0235(12) -0.0107(10)
C7 0.0306(9) 0.0196(9) 0.0268(9) 0.0040(7) 0.0141(8) 0.0009(7)
C8 0.0285(10) 0.0285(10) 0.0391(11) 0.0065(8) 0.0160(8) 0.0009(8)
C9 0.0435(11) 0.0272(10) 0.0251(9) 0.0025(8) 0.0124(8) 0.0015(8)
C10 0.0269(10) 0.0411(12) 0.0364(11) 0.0007(9) 0.0147(8) 0.0080(9)
C11 0.0461(12) 0.0379(12) 0.0388(12) -0.0092(9) 0.0185(10) 0.0005(10)
C12 0.0291(11) 0.0539(14) 0.0498(13) 0.0063(11) 0.0080(10) 0.0116(10)
C13 0.0278(10) 0.0333(10) 0.0287(10) 0.0001(8) 0.0110(8) -0.0089(8)
C14 0.0429(13) 0.0572(15) 0.0384(12) -0.0094(11) 0.0131(10) -0.0268(11)
C15 0.0350(11) 0.0503(13) 0.0292(10) 0.0022(9) 0.0121(9) -0.0108(10)
C16 0.0214(8) 0.0171(8) 0.0195(8) -0.0016(6) 0.0073(7) -0.0032(6)
C17 0.0207(8) 0.0195(8) 0.0182(8) -0.0011(6) 0.0052(6) -0.0047(7)
C18 0.0186(8) 0.0178(8) 0.0201(8) 0.0002(6) 0.0065(6) -0.0032(6)
C19 0.0255(9) 0.0209(9) 0.0242(9) -0.0077(7) 0.0059(7) -0.0001(7)
C20 0.0352(10) 0.0221(9) 0.0371(11) -0.0027(8) 0.0050(8) -0.0023(8)
C21 0.0270(9) 0.0304(10) 0.0308(10) -0.0070(8) 0.0113(8) -0.0006(8)
C22 0.0203(9) 0.0332(10) 0.0261(9) -0.0103(8) 0.0002(7) 0.0013(8)
C23 0.0280(10) 0.0477(13) 0.0325(11) -0.0032(9) 0.0000(8) -0.0121(9)
C24 0.0371(11) 0.0313(11) 0.0381(12) 0.0046(9) -0.0031(9) 0.0018(9)
C25 0.0316(10) 0.0355(11) 0.0219(9) -0.0103(8) 0.0060(8) 0.0053(8)
C26 0.0552(14) 0.0580(15) 0.0257(11) 0.0013(10) 0.0169(10) 0.0105(12)
C27 0.0326(11) 0.0388(12) 0.0372(11) -0.0179(9) 0.0016(9) 0.0011(9)
C28 0.0221(9) 0.0362(11) 0.0316(10) -0.0106(8) 0.0004(8) 0.0061(8)
C29 0.0247(10) 0.0592(15) 0.0620(16) -0.0134(12) 0.0122(10) -0.0012(10)
C30 0.0409(12) 0.0402(12) 0.0429(13) -0.0004(10) -0.0005(10) 0.0119(10)
C31 0.0222(8) 0.0184(8) 0.0183(8) -0.0004(6) 0.0024(7) -0.0004(7)
C32 0.0247(9) 0.0183(8) 0.0216(9) -0.0011(7) 0.0045(7) -0.0018(7)
C33 0.0215(8) 0.0198(8) 0.0203(8) -0.0027(7) 0.0044(7) -0.0035(7)
C34 0.0679(16) 0.0323(11) 0.0292(11) 0.0044(9) 0.0066(10) -0.0280(11)
C35 0.0858(19) 0.0216(10) 0.0391(12) -0.0001(9) -0.0031(12) -0.0123(11)
C36 0.0658(18) 0.094(2) 0.0554(16) -0.0159(16) 0.0259(14) -0.0505(18)
C37 0.0311(10) 0.0247(9) 0.0196(9) 0.0022(7) 0.0020(7) -0.0043(8)
C38 0.0409(12) 0.0495(13) 0.0339(11) 0.0057(10) 0.0029(9) 0.0089(10)
C39 0.0443(12) 0.0432(12) 0.0226(10) -0.0025(9) 0.0072(9) -0.0039(10)
C40 0.0291(9) 0.0252(9) 0.0201(9) 0.0008(7) -0.0026(7) -0.0025(7)
C41 0.0342(10) 0.0260(10) 0.0279(10) 0.0011(8) -0.0042(8) 0.0003(8)
C42 0.0364(11) 0.0378(11) 0.0216(9) -0.0010(8) 0.0035(8) -0.0005(9)
C43 0.0345(11) 0.0299(10) 0.0310(10) -0.0010(8) -0.0020(8) -0.0141(8)
C44 0.0443(13) 0.0325(11) 0.0516(14) -0.0142(10) -0.0012(10) -0.0103(10)
C45 0.0336(11) 0.0494(13) 0.0425(12) -0.0078(10) 0.0096(9) -0.0156(10)
F1 0.0379(7) 0.0600(9) 0.0423(7) -0.0146(6) 0.0027(6) 0.0021(6)
F2 0.0443(8) 0.0550(8) 0.0558(8) 0.0205(7) 0.0044(6) -0.0033(6)
F3 0.0457(8) 0.0795(11) 0.0474(8) 0.0087(7) 0.0138(6) 0.0205(7)
F4 0.0961(12) 0.0488(9) 0.0465(8) -0.0030(7) 0.0097(8) -0.0371(8)
F5A 0.063(4) 0.044(4) 0.052(2) -0.005(2) 0.003(2) 0.019(4)
F5B 0.055(4) 0.060(6) 0.063(3) -0.004(3) 0.008(3) 0.020(4)
F6 0.0753(12) 0.0879(13) 0.0801(12) -0.0380(10) 0.0186(10) -0.0304(10)
F7 0.0547(9) 0.0725(10) 0.0480(8) -0.0218(7) 0.0088(7) 0.0076(8)
F8 0.181(2) 0.0736(13) 0.0909(15) 0.0112(11) 0.0724(16) -0.0334(15)
F9 0.0511(9) 0.0614(10) 0.0745(11) -0.0161(8) 0.0136(8) 0.0031(7)
F10 0.0558(8) 0.0593(9) 0.0439(8) 0.0130(6) 0.0206(6) -0.0054(7)
F11 0.0319(8) 0.1149(15) 0.1014(14) 0.0546(12) 0.0108(8) 0.0012(9)
F12 0.1318(16) 0.0602(10) 0.0588(10) 0.0226(8) 0.0615(11) 0.0184(10)
N1 0.0255(8) 0.0163(7) 0.0236(7) 0.0009(6) 0.0080(6) 0.0016(6)
N2 0.0195(7) 0.0298(8) 0.0234(7) -0.0019(6) 0.0075(6) -0.0018(6)
N3 0.0198(7) 0.0223(7) 0.0210(7) -0.0059(6) 0.0047(6) -0.0014(6)
N4 0.0215(7) 0.0261(8) 0.0221(8) -0.0061(6) 0.0054(6) 0.0012(6)
N5 0.0322(8) 0.0197(7) 0.0204(7) 0.0015(6) 0.0053(6) -0.0074(6)
N6 0.0268(8) 0.0227(8) 0.0227(8) -0.0012(6) -0.0007(6) -0.0060(6)
O1 0.0704(15) 0.133(2) 0.0628(14) -0.0562(15) 0.0025(12) 0.0140(15)
P1 0.0211(2) 0.0156(2) 0.0175(2) 0.00017(15) 0.00435(16) -0.00125(16)

loop_
_atom_type_symbol
_atom_type_description
_atom_type_scat_dispersion_real
_atom_type_scat_dispersion_imag
_atom_type_scat_source
C C 0.0181 0.0091 'International Tables Vol C Tables 4.2.6.8 and 6.1.1.4'
H H 0.0000 0.0000 'International Tables Vol C Tables 4.2.6.8 and 6.1.1.4'
B B 0.0090 0.0039 'International Tables Vol C Tables 4.2.6.8 and 6.1.1.4'
F F 0.0727 0.0534 'International Tables Vol C Tables 4.2.6.8 and 6.1.1.4'
N N 0.0311 0.0180 'International Tables Vol C Tables 4.2.6.8 and 6.1.1.4'
O O 0.0492 0.0322 'International Tables Vol C Tables 4.2.6.8 and 6.1.1.4'
P P 0.2955 0.4335 'International Tables Vol C Tables 4.2.6.8 and 6.1.1.4'

loop_
_exptl_crystal_face_index_h
_exptl_crystal_face_index_k
_exptl_crystal_face_index_l
_exptl_crystal_face_perp_dist
1.00 -1.00 0.00 0.1400
-2.00 -1.00 2.00 0.1800
-1.00 -2.00 1.00 0.1300
0.00 -4.00 1.00 0.1180
0.00 4.00 -1.00 0.1220
1.00 2.00 -1.00 0.1700
0.00 0.00 -1.00 0.0500
0.00 0.00 1.00 0.0900
1.00 2.00 0.00 0.2000
-1.00 -1.00 2.00 0.1500

loop_
_geom_angle_atom_site_label_1
_geom_angle_atom_site_label_2
_geom_angle_atom_site_label_3
_geom_angle
_geom_angle_publ_flag
F4 B1 F3 112.5(2) y
F4 B1 F2 108.09(18) y
F3 B1 F2 110.23(18) y
F4 B1 F1 107.65(18) y
F3 B1 F1 109.93(18) y
F2 B1 F1 108.31(19) y
F8 B2 F6 108.7(2) y
F8 B2 F7 109.7(2) y
F6 B2 F7 111.2(2) y
F8 B2 F5B 93.3(11) y
F6 B2 F5B 121.5(9) y
F7 B2 F5B 110.6(3) y
F8 B2 F5A 121.2(9) y
F6 B2 F5A 98.4(7) y
F7 B2 F5A 107.0(3) y
F5B B2 F5A 30.2(3) y
F9 B3 F12 108.8(2) y
F9 B3 F11 107.5(2) y
F12 B3 F11 110.7(2) y
F9 B3 F10 109.72(19) y
F12 B3 F10 108.9(2) y
F11 B3 F10 111.2(2) y
C3 C1 C2 61.94(12) y
C3 C1 P1 142.17(14) y
C2 C1 P1 154.49(14) y
N2 C2 C1 147.99(17) y
N2 C2 C3 152.93(17) y
C1 C2 C3 58.92(12) y
N1 C3 C1 147.25(16) y
N1 C3 C2 153.57(17) y
C1 C3 C2 59.14(12) y
N1 C4 C6 109.48(16) y
N1 C4 C5 111.67(16) y
C6 C4 C5 112.97(19) y
N1 C4 H4 107.5 n
C6 C4 H4 107.5 n
C5 C4 H4 107.5 n
C4 C5 H5B 109.5 n
C4 C5 H5C 109.5 n
H5B C5 H5C 109.5 n
C4 C5 H5A 109.5 n
H5B C5 H5A 109.5 n
H5C C5 H5A 109.5 n
C4 C6 H6A 109.5 n
C4 C6 H6C 109.5 n
H6A C6 H6C 109.5 n
C4 C6 H6B 109.5 n
H6A C6 H6B 109.5 n
H6C C6 H6B 109.5 n
N1 C7 C9 110.44(15) y
N1 C7 C8 111.52(15) y
C9 C7 C8 113.18(16) y
N1 C7 H7 107.1 n
C9 C7 H7 107.1 n
C8 C7 H7 107.1 n
C7 C8 H8C 109.5 n
C7 C8 H8B 109.5 n
H8C C8 H8B 109.5 n
C7 C8 H8A 109.5 n
H8C C8 H8A 109.5 n
H8B C8 H8A 109.5 n
C7 C9 H9C 109.5 n
C7 C9 H9B 109.5 n
H9C C9 H9B 109.5 n
C7 C9 H9A 109.5 n
H9C C9 H9A 109.5 n
H9B C9 H9A 109.5 n
N2 C10 C12 111.34(17) y
N2 C10 C11 108.22(16) y
C12 C10 C11 115.1(2) y
N2 C10 H10 107.3 n
C12 C10 H10 107.3 n
C11 C10 H10 107.3 n
C10 C11 H11A 109.5 n
C10 C11 H11B 109.5 n
H11A C11 H11B 109.5 n
C10 C11 H11C 109.5 n
H11A C11 H11C 109.5 n
H11B C11 H11C 109.5 n
C10 C12 H12C 109.5 n
C10 C12 H12B 109.5 n
H12C C12 H12B 109.5 n
C10 C12 H12A 109.5 n
H12C C12 H12A 109.5 n
H12B C12 H12A 109.5 n
N2 C13 C14 109.66(17) y
N2 C13 C15 111.73(16) y
C14 C13 C15 112.06(16) y
N2 C13 H13 107.7 n
C14 C13 H13 107.7 n
C15 C13 H13 107.7 n
C13 C14 H14A 109.5 n
C13 C14 H14B 109.5 n
H14A C14 H14B 109.5 n
C13 C14 H14C 109.5 n
H14A C14 H14C 109.5 n
H14B C14 H14C 109.5 n
C13 C15 H15B 109.5 n
C13 C15 H15C 109.5 n
H15B C15 H15C 109.5 n
C13 C15 H15A 109.5 n
H15B C15 H15A 109.5 n
H15C C15 H15A 109.5 n
C17 C16 C18 61.35(12) y
C17 C16 P1 138.11(13) y
C18 C16 P1 159.30(14) y
N4 C17 C16 147.96(17) y
N4 C17 C18 152.41(17) y
C16 C17 C18 59.62(12) y
N3 C18 C16 150.63(17) y
N3 C18 C17 150.31(17) y
C16 C18 C17 59.03(12) y
N3 C19 C21 111.38(14) y
N3 C19 C20 110.53(15) y
C21 C19 C20 113.01(16) y
N3 C19 H19 107.2 n
C21 C19 H19 107.2 n
C20 C19 H19 107.2 n
C19 C20 H20C 109.5 n
C19 C20 H20B 109.5 n
H20C C20 H20B 109.5 n
C19 C20 H20A 109.5 n
H20C C20 H20A 109.5 n
H20B C20 H20A 109.5 n
C19 C21 H21A 109.5 n
C19 C21 H21C 109.5 n
H21A C21 H21C 109.5 n
C19 C21 H21B 109.5 n
H21A C21 H21B 109.5 n
H21C C21 H21B 109.5 n
N3 C22 C23 112.00(16) y
N3 C22 C24 109.25(15) y
C23 C22 C24 111.24(16) y
N3 C22 H22 108.1 n
C23 C22 H22 108.1 n
C24 C22 H22 108.1 n
C22 C23 H23A 109.5 n
C22 C23 H23B 109.5 n
H23A C23 H23B 109.5 n
C22 C23 H23C 109.5 n
H23A C23 H23C 109.5 n
H23B C23 H23C 109.5 n
C22 C24 H24B 109.5 n
C22 C24 H24C 109.5 n
H24B C24 H24C 109.5 n
C22 C24 H24A 109.5 n
H24B C24 H24A 109.5 n
H24C C24 H24A 109.5 n
N4 C25 C27 111.95(16) y
N4 C25 C26 110.29(17) y
C27 C25 C26 113.36(18) y
N4 C25 H25 106.9 n
C27 C25 H25 106.9 n
C26 C25 H25 106.9 n
C25 C26 H26B 109.5 n
C25 C26 H26C 109.5 n
H26B C26 H26C 109.5 n
C25 C26 H26A 109.5 n
H26B C26 H26A 109.5 n
H26C C26 H26A 109.5 n
C25 C27 H27C 109.5 n
C25 C27 H27B 109.5 n
H27C C27 H27B 109.5 n
C25 C27 H27A 109.5 n
H27C C27 H27A 109.5 n
H27B C27 H27A 109.5 n
N4 C28 C29 110.62(18) y
N4 C28 C30 109.82(16) y
C29 C28 C30 112.42(18) y
N4 C28 H28 107.9 n
C29 C28 H28 107.9 n
C30 C28 H28 107.9 n
C28 C29 H29C 109.5 n
C28 C29 H29B 109.5 n
H29C C29 H29B 109.5 n
C28 C29 H29A 109.5 n
H29C C29 H29A 109.5 n
H29B C29 H29A 109.5 n
C28 C30 H30A 109.5 n
C28 C30 H30C 109.5 n
H30A C30 H30C 109.5 n
C28 C30 H30B 109.5 n
H30A C30 H30B 109.5 n
H30C C30 H30B 109.5 n
C33 C31 C32 61.85(12) y
C33 C31 P1 154.17(14) y
C32 C31 P1 141.38(14) y
N6 C32 C31 146.42(17) y
N6 C32 C33 154.65(17) y
C31 C32 C33 58.93(12) y
N5 C33 C31 146.88(17) y
N5 C33 C32 153.85(17) y
C31 C33 C32 59.22(12) y
N5 C34 C36 110.3(2) y
N5 C34 C35 110.30(18) y
C36 C34 C35 114.6(2) y
N5 C34 H34 107.1 n
C36 C34 H34 107.1 n
C35 C34 H34 107.1 n
C34 C35 H35B 109.5 n
C34 C35 H35C 109.5 n
H35B C35 H35C 109.5 n
C34 C35 H35A 109.5 n
H35B C35 H35A 109.5 n
H35C C35 H35A 109.5 n
C34 C36 H36B 109.5 n
C34 C36 H36C 109.5 n
H36B C36 H36C 109.5 n
C34 C36 H36A 109.5 n
H36B C36 H36A 109.5 n
H36C C36 H36A 109.5 n
N5 C37 C38 111.93(16) y
N5 C37 C39 110.87(16) y
C38 C37 C39 112.55(17) y
N5 C37 H37 107.0 n
C38 C37 H37 107.0 n
C39 C37 H37 107.0 n
C37 C38 H38C 109.5 n
C37 C38 H38B 109.5 n
H38C C38 H38B 109.5 n
C37 C38 H38A 109.5 n
H38C C38 H38A 109.5 n
H38B C38 H38A 109.5 n
C37 C39 H39B 109.5 n
C37 C39 H39A 109.5 n
H39B C39 H39A 109.5 n
C37 C39 H39C 109.5 n
H39B C39 H39C 109.5 n
H39A C39 H39C 109.5 n
N6 C40 C42 110.44(15) y
N6 C40 C41 111.13(15) y
C42 C40 C41 113.71(17) y
N6 C40 H40 107.1 n
C42 C40 H40 107.1 n
C41 C40 H40 107.1 n
C40 C41 H41A 109.5 n
C40 C41 H41B 109.5 n
H41A C41 H41B 109.5 n
C40 C41 H41C 109.5 n
H41A C41 H41C 109.5 n
H41B C41 H41C 109.5 n
C40 C42 H42C 109.5 n
C40 C42 H42B 109.5 n
H42C C42 H42B 109.5 n
C40 C42 H42A 109.5 n
H42C C42 H42A 109.5 n
H42B C42 H42A 109.5 n
N6 C43 C44 111.70(18) y
N6 C43 C45 109.61(17) y
C44 C43 C45 111.71(18) y
N6 C43 H43 107.9 n
C44 C43 H43 107.9 n
C45 C43 H43 107.9 n
C43 C44 H44B 109.5 n
C43 C44 H44A 109.5 n
H44B C44 H44A 109.5 n
C43 C44 H44C 109.5 n
H44B C44 H44C 109.5 n
H44A C44 H44C 109.5 n
C43 C45 H45B 109.5 n
C43 C45 H45C 109.5 n
H45B C45 H45C 109.5 n
C43 C45 H45A 109.5 n
H45B C45 H45A 109.5 n
H45C C45 H45A 109.5 n
C3 N1 C4 122.13(15) y
C3 N1 C7 119.17(14) y
C4 N1 C7 118.64(14) y
C2 N2 C13 118.97(15) y
C2 N2 C10 120.89(16) y
C13 N2 C10 120.14(15) y
C18 N3 C19 120.91(15) y
C18 N3 C22 121.40(15) y
C19 N3 C22 117.69(14) y
C17 N4 C28 121.57(15) y
C17 N4 C25 120.22(15) y
C28 N4 C25 118.21(14) y
C33 N5 C34 122.76(16) y
C33 N5 C37 118.24(14) y
C34 N5 C37 118.65(15) y
C32 N6 C43 122.96(16) y
C32 N6 C40 118.45(15) y
C43 N6 C40 118.39(14) y
H1A O1 H1B 111(4) y
C1 P1 C16 104.93(8) y
C1 P1 C31 101.84(8) y
C16 P1 C31 103.31(8) y

loop_
_geom_bond_atom_site_label_1
_geom_bond_atom_site_label_2
_geom_bond_distance
_geom_bond_publ_flag
B1 F4 1.373(3) y
B1 F3 1.374(3) y
B1 F2 1.390(3) y
B1 F1 1.398(3) y
B2 F8 1.340(3) y
B2 F6 1.364(3) y
B2 F7 1.378(3) y
B2 F5B 1.411(7) y
B2 F5A 1.414(6) y
B3 F9 1.375(3) y
B3 F12 1.379(3) y
B3 F11 1.389(3) y
B3 F10 1.395(3) y
C1 C3 1.382(2) y
C1 C2 1.385(2) y
C1 P1 1.7870(18) y
C2 N2 1.302(2) y
C2 C3 1.423(2) y
C3 N1 1.302(2) y
C4 N1 1.490(2) y
C4 C6 1.518(3) y
C4 C5 1.518(3) y
C4 H4 0.9800 n
C5 H5B 0.9600 n
C5 H5C 0.9600 n
C5 H5A 0.9600 n
C6 H6A 0.9600 n
C6 H6C 0.9600 n
C6 H6B 0.9600 n
C7 N1 1.500(2) y
C7 C9 1.520(3) y
C7 C8 1.521(3) y
C7 H7 0.9800 n
C8 H8C 0.9600 n
C8 H8B 0.9600 n
C8 H8A 0.9600 n
C9 H9C 0.9600 n
C9 H9B 0.9600 n
C9 H9A 0.9600 n
C10 N2 1.495(2) y
C10 C12 1.517(3) y
C10 C11 1.529(3) y
C10 H10 0.9800 n
C11 H11A 0.9600 n
C11 H11B 0.9600 n
C11 H11C 0.9600 n
C12 H12C 0.9600 n
C12 H12B 0.9600 n
C12 H12A 0.9600 n
C13 N2 1.494(2) y
C13 C14 1.518(3) y
C13 C15 1.522(3) y
C13 H13 0.9800 n
C14 H14A 0.9600 n
C14 H14B 0.9600 n
C14 H14C 0.9600 n
C15 H15B 0.9600 n
C15 H15C 0.9600 n
C15 H15A 0.9600 n
C16 C17 1.385(2) y
C16 C18 1.394(2) y
C16 P1 1.7901(18) y
C17 N4 1.302(2) y
C17 C18 1.418(2) y
C18 N3 1.301(2) y
C19 N3 1.490(2) y
C19 C21 1.515(3) y
C19 C20 1.520(3) y
C19 H19 0.9800 n
C20 H20C 0.9600 n
C20 H20B 0.9600 n
C20 H20A 0.9600 n
C21 H21A 0.9600 n
C21 H21C 0.9600 n
C21 H21B 0.9600 n
C22 N3 1.496(2) y
C22 C23 1.517(3) y
C22 C24 1.519(3) y
C22 H22 0.9800 n
C23 H23A 0.9600 n
C23 H23B 0.9600 n
C23 H23C 0.9600 n
C24 H24B 0.9600 n
C24 H24C 0.9600 n
C24 H24A 0.9600 n
C25 N4 1.495(2) y
C25 C27 1.515(3) y
C25 C26 1.518(3) y
C25 H25 0.9800 n
C26 H26B 0.9600 n
C26 H26C 0.9600 n
C26 H26A 0.9600 n
C27 H27C 0.9600 n
C27 H27B 0.9600 n
C27 H27A 0.9600 n
C28 N4 1.489(2) y
C28 C29 1.511(3) y
C28 C30 1.513(3) y
C28 H28 0.9800 n
C29 H29C 0.9600 n
C29 H29B 0.9600 n
C29 H29A 0.9600 n
C30 H30A 0.9600 n
C30 H30C 0.9600 n
C30 H30B 0.9600 n
C31 C33 1.382(2) y
C31 C32 1.386(2) y
C31 P1 1.7964(18) y
C32 N6 1.300(2) y
C32 C33 1.423(2) y
C33 N5 1.303(2) y
C34 N5 1.487(2) y
C34 C36 1.501(4) y
C34 C35 1.518(3) y
C34 H34 0.9800 n
C35 H35B 0.9600 n
C35 H35C 0.9600 n
C35 H35A 0.9600 n
C36 H36B 0.9600 n
C36 H36C 0.9600 n
C36 H36A 0.9600 n
C37 N5 1.488(2) y
C37 C38 1.510(3) y
C37 C39 1.522(3) y
C37 H37 0.9800 n
C38 H38C 0.9600 n
C38 H38B 0.9600 n
C38 H38A 0.9600 n
C39 H39B 0.9600 n
C39 H39A 0.9600 n
C39 H39C 0.9600 n
C40 N6 1.498(2) y
C40 C42 1.518(3) y
C40 C41 1.522(3) y
C40 H40 0.9800 n
C41 H41A 0.9600 n
C41 H41B 0.9600 n
C41 H41C 0.9600 n
C42 H42C 0.9600 n
C42 H42B 0.9600 n
C42 H42A 0.9600 n
C43 N6 1.493(2) y
C43 C44 1.513(3) y
C43 C45 1.517(3) y
C43 H43 0.9800 n
C44 H44B 0.9600 n
C44 H44A 0.9600 n
C44 H44C 0.9600 n
C45 H45B 0.9600 n
C45 H45C 0.9600 n
C45 H45A 0.9600 n
O1 H1A 1.00(6) y
O1 H1B 0.94(5) y
